data_9005741
loop_
_publ_author_name
'Ballirano, P.'
'Maras, A.'

_publ_section_title
;
 Crystal chemical and structural characterization of an
 unusual CO3-bearing sodalite-group mineral
;
_journal_name_full 'European Journal of Mineralogy'
_journal_page_first 805
_journal_page_last 812
_journal_paper_doi 10.1127/0935-1221/2005/0017-0805
_journal_volume 17
_journal_year 2005
_chemical_compound_source 'Mt. Vesuvio, Italy'
_chemical_formula_sum 'C0.15 Al3 Ca0.616 Cl0.47 K0.7 Na2.64 O13.986 S0.384 Si3'
_chemical_name_mineral Sodalite
_space_group_IT_number 218
_symmetry_space_group_name_Hall 'P -4n 2 3'
_symmetry_space_group_name_H-M 'P -4 3 n'
_cell_angle_alpha 90
_cell_angle_beta 90
_cell_angle_gamma 90
_cell_formula_units_Z 2
_cell_length_a 9.0352
_cell_length_b 9.0352
_cell_length_c 9.0352
_cell_volume 737.587
_database_code_amcsd 0007133
_exptl_crystal_density_diffrn 2.398
_cod_original_formula_sum 'Na2.64 K.7 Ca.616 Si3 Al3 O13.986 S.384 Cl.47 C.15'
_cod_database_code 9005741

loop_
_space_group_symop_operation_xyz
x,y,z
-z,x,-y
-y,z,-x
-x,y,-z
1/2+x,1/2-z,1/2-y
1/2+z,1/2-y,1/2-x
1/2+y,1/2-x,1/2-z
1/2+x,1/2+z,1/2+y
1/2+z,1/2+y,1/2+x
1/2+y,1/2+x,1/2+z
-z,-x,y
-y,-z,x
-x,-y,z
z,-x,-y
y,-z,-x
x,-y,-z
1/2-x,1/2+z,1/2-y
1/2-z,1/2+y,1/2-x
1/2-y,1/2+x,1/2-z
1/2-x,1/2-z,1/2+y
1/2-z,1/2-y,1/2+x
1/2-y,1/2-x,1/2+z
z,x,y
y,z,x

loop_
_atom_site_aniso_label
_atom_site_aniso_U_11
_atom_site_aniso_U_22
_atom_site_aniso_U_33
_atom_site_aniso_U_12
_atom_site_aniso_U_13
_atom_site_aniso_U_23
NaM3 0.04460 0.04460 0.04460 0.03500 0.03500 0.03500
KM3 0.04460 0.04460 0.04460 0.03500 0.03500 0.03500
CaM3 0.04460 0.04460 0.04460 0.03500 0.03500 0.03500
NaM2 0.02930 0.02930 0.02930 0.01040 0.01040 0.01040
CaM2 0.02930 0.02930 0.02930 0.01040 0.01040 0.01040
KM1 0.02240 0.02240 0.02240 0.00290 0.00290 0.00290
Si 0.00810 0.01010 0.01010 0.00000 0.00000 0.00000
Al 0.00870 0.01000 0.01000 0.00000 0.00000 0.00000
O1 0.01770 0.01830 0.02400 0.00960 0.00160 0.00040

loop_
_atom_site_label
_atom_site_fract_x
_atom_site_fract_y
_atom_site_fract_z
_atom_site_occupancy
_atom_site_U_iso_or_equiv
_atom_site_type_symbol
_atom_site_attached_hydrogens
NaM3 0.73600 0.73600 0.73600 0.19000 0.04500 Na 0
KM3 0.73600 0.73600 0.73600 0.04600 0.04500 K 0
CaM3 0.73600 0.73600 0.73600 0.00400 0.04500 Ca 0
NaM2 0.68710 0.68710 0.68710 0.47000 0.02900 Na 0
CaM2 0.68710 0.68710 0.68710 0.15000 0.02900 Ca 0
KM1 0.65900 0.65900 0.65900 0.12900 0.02200 K 0
Si 0.25000 0.50000 0.00000 1.00000 0.00940 Si 0
Al 0.25000 0.00000 0.50000 1.00000 0.00960 Al 0
O1 0.14265 0.15237 0.45424 1.00000 0.02000 O 0
S 0.46050 0.46050 0.46050 0.09600 0.03600 S 0
Cl 0.00000 0.00000 0.00000 0.47000 0.06000 Cl 0
C 0.00000 0.00000 0.00000 0.15000 0.06000 C 0
O2a 0.63800 0.51800 0.46100 0.05880 0.05000 O 0
O2b 0.37300 0.40800 0.47000 0.03200 0.05000 O 0
O2c 0.37900 0.34600 0.43500 0.03200 0.05000 O 0
O2d 0.60000 0.60000 0.60000 0.12800 0.05000 O 0

loop_
_cod_changelog_entry_id
_cod_changelog_entry_author
_cod_changelog_entry_date
_cod_changelog_entry_text
1
;cod-tools version 3.8.0
Id: cif_guess_AMCSD_atom_types 9581 2023-05-17 12:35:41Z saulius
;
2023-05-23T09:13:34+03:00
;Derived atom types and hydrogen counts
from atom names that follow the AMCSD naming convention
(Wat == water, O-H == hydroxyl).
;

loop_
_cod_related_entry_id
_cod_related_entry_database
_cod_related_entry_code
1 AMCSD 0007133
